data_8100576
loop_
_publ_author_name
'Paulus, E. F.'
'Boehmer, V.'
'O'Sullivan, P.'

_publ_section_title
;
Crystal structure of 5,17-di-t-butyl-25,26,27,28-tetrahydroxy-11,23-
(2-hydroxy-5-nitro-1,3-xyleno)-calix[4]arene methylenechloride, 
C~44~H~45~NO~7~ &#x00B7; CH~2~Cl~2~
;
_journal_issue 1
_journal_name_full 'Zeitschrift f\"ur Kristallographie - New Crystal Structures'
_journal_page_first 144
_journal_page_last 146
_journal_volume 217
_journal_year 2002
_chemical_formula_sum 'C45 H47 Cl2 N O7'
_chemical_formula_weight 784.74
_space_group_IT_number 14
_symmetry_cell_setting monoclinic
_symmetry_space_group_name_Hall '-P 2yn'
_symmetry_space_group_name_H-M 'P 1 21/n 1'
_cell_angle_alpha 90.00
_cell_angle_beta 91.75(3)
_cell_angle_gamma 90.00
_cell_formula_units_Z 4
_cell_length_a 10.581(2)
_cell_length_b 26.185(5)
_cell_length_c 14.195(3)
_cell_measurement_temperature 192(2)
_cell_volume 3931.1(13)
_diffrn_ambient_temperature 192(2)
_exptl_crystal_density_diffrn 1.326
_cod_original_sg_symbol_H-M 'P 21/n'
_cod_database_code 8100576

loop_
_symmetry_equiv_pos_as_xyz
'x, y, z'
'-x+1/2, y+1/2, -z+1/2'
'-x, -y, -z'
'x-1/2, -y-1/2, z-1/2'

loop_
_atom_site_label
_atom_site_type_symbol
_atom_site_fract_x
_atom_site_fract_y
_atom_site_fract_z
_atom_site_U_iso_or_equiv
_atom_site_adp_type
_atom_site_occupancy
_atom_site_symmetry_multiplicity
_atom_site_calc_flag
_atom_site_refinement_flags
_atom_site_disorder_assembly
_atom_site_disorder_group
C01 C -0.0857(4) 0.24090(16) 0.9844(3) 0.0327(10) Uani 1 4 d . . .
C02 C 0.0170(4) 0.26333(16) 0.9404(3) 0.0339(10) Uani 1 4 d . . .
H02A H 0.0369 0.2987 0.9514 0.080 Uiso 1 4 d R . .
C03 C 0.0917(4) 0.23531(16) 0.8797(2) 0.0330(10) Uani 1 4 d . . .
C04 C 0.2072(4) 0.26124(16) 0.8398(3) 0.0388(11) Uani 1 4 d . . .
H04A H 0.1816 0.2914 0.8060 0.080 Uiso 1 4 d R . .
H04B H 0.2446 0.2379 0.7966 0.080 Uiso 1 4 d R . .
C05 C 0.3070(4) 0.27259(16) 0.9159(2) 0.0328(10) Uani 1 4 d . . .
C06 C 0.3312(4) 0.32313(16) 0.9433(3) 0.0379(11) Uani 1 4 d . . .
H06A H 0.2897 0.3500 0.9083 0.080 Uiso 1 4 d R . .
C07 C 0.4138(4) 0.33581(16) 1.0188(3) 0.0367(11) Uani 1 4 d . . .
C08 C 0.4669(4) 0.29463(16) 1.0689(3) 0.0356(11) Uani 1 4 d . . .
H08A H 0.5192 0.3022 1.1236 0.080 Uiso 1 4 d R . .
C09 C 0.4450(4) 0.24362(15) 1.0445(3) 0.0308(10) Uani 1 4 d . . .
C10 C 0.4954(4) 0.20058(16) 1.1064(3) 0.0386(11) Uani 1 4 d . . .
H10A H 0.5545 0.2132 1.1534 0.080 Uiso 1 4 d R . .
H10B H 0.5393 0.1768 1.0675 0.080 Uiso 1 4 d R . .
C11 C 0.3884(4) 0.17417(16) 1.1570(3) 0.0344(10) Uani 1 4 d . . .
C12 C 0.3224(4) 0.20149(16) 1.2244(3) 0.0355(10) Uani 1 4 d . . .
H12A H 0.3472 0.2360 1.2380 0.080 Uiso 1 4 d R . .
C13 C 0.2191(4) 0.17983(16) 1.2690(3) 0.0352(10) Uani 1 4 d . . .
C14 C 0.1882(4) 0.12875(17) 1.2492(3) 0.0383(11) Uani 1 4 d . . .
H14A H 0.1211 0.1130 1.2828 0.080 Uiso 1 4 d R . .
C15 C 0.2535(4) 0.10044(16) 1.1815(3) 0.0363(10) Uani 1 4 d . . .
C16 C 0.2070(4) 0.04639(16) 1.1585(3) 0.0446(12) Uani 1 4 d . . .
H16A H 0.2041 0.0277 1.2166 0.080 Uiso 1 4 d R . .
H16B H 0.2662 0.0294 1.1193 0.080 Uiso 1 4 d R . .
C17 C 0.0762(4) 0.04822(15) 1.1119(3) 0.0386(11) Uani 1 4 d . . .
C18 C -0.0313(4) 0.03367(15) 1.1600(3) 0.0399(11) Uani 1 4 d . . .
H18A H -0.0175 0.0228 1.2241 0.080 Uiso 1 4 d R . .
C19 C -0.1530(4) 0.04044(14) 1.1224(3) 0.0359(10) Uani 1 4 d . . .
C20 C -0.1642(4) 0.06200(15) 1.0317(3) 0.0381(11) Uani 1 4 d . . .
H20A H -0.2456 0.0676 1.0018 0.080 Uiso 1 4 d R . .
C21 C -0.0591(4) 0.07640(15) 0.9810(3) 0.0353(10) Uani 1 4 d . . .
C22 C -0.0749(4) 0.10446(16) 0.8882(3) 0.0399(11) Uani 1 4 d . . .
H22A H -0.1584 0.1010 0.8606 0.080 Uiso 1 4 d R . .
H22B H -0.0150 0.0896 0.8467 0.080 Uiso 1 4 d R . .
C23 C -0.0428(4) 0.16100(15) 0.9020(3) 0.0332(10) Uani 1 4 d . . .
C24 C -0.1168(4) 0.19057(16) 0.9619(3) 0.0355(11) Uani 1 4 d . . .
H24A H -0.1904 0.1751 0.9876 0.080 Uiso 1 4 d R . .
C25 C -0.1568(4) 0.27020(17) 1.0593(3) 0.0391(11) Uani 1 4 d . . .
H25A H -0.2252 0.2498 1.0814 0.080 Uiso 1 4 d R . .
H25B H -0.1922 0.3007 1.0317 0.080 Uiso 1 4 d R . .
C26 C -0.0707(4) 0.28362(16) 1.1441(3) 0.0332(10) Uani 1 4 d . . .
C27 C -0.0448(4) 0.33369(16) 1.1677(3) 0.0403(11) Uani 1 4 d . . .
H27A H -0.0850 0.3610 1.1332 0.080 Uiso 1 4 d R . .
C28 C 0.0356(4) 0.34452(16) 1.2441(3) 0.0397(11) Uani 1 4 d . . .
C29 C 0.0935(4) 0.30611(17) 1.2965(3) 0.0387(11) Uani 1 4 d . . .
H29A H 0.1455 0.3139 1.3512 0.080 Uiso 1 4 d R . .
C30 C 0.0707(4) 0.25521(16) 1.2748(3) 0.0334(10) Uani 1 4 d . . .
C31 C -0.0135(4) 0.24483(15) 1.1988(3) 0.0321(10) Uani 1 4 d . . .
C32 C 0.1357(4) 0.21266(16) 1.3307(3) 0.0394(11) Uani 1 4 d . . .
H32A H 0.1871 0.2268 1.3812 0.080 Uiso 1 4 d R . .
H32B H 0.0714 0.1918 1.3576 0.080 Uiso 1 4 d R . .
C33 C 0.3482(4) 0.12480(15) 1.1343(3) 0.0343(10) Uani 1 4 d . . .
C34 C 0.0600(4) 0.06878(15) 1.0215(3) 0.0357(10) Uani 1 4 d . . .
C35 C 0.0628(4) 0.18390(16) 0.8647(2) 0.0334(10) Uani 1 4 d . . .
C36 C 0.3678(4) 0.23383(15) 0.9655(3) 0.0319(10) Uani 1 4 d . . .
C37 C 0.4393(5) 0.39080(17) 1.0490(3) 0.0556(14) Uani 1 4 d . . .
C38 C 0.4070(5) 0.42877(17) 0.9706(3) 0.0616(15) Uani 1 4 d . . .
H38A H 0.4577 0.4224 0.9169 0.080 Uiso 1 4 d R . .
H38B H 0.3196 0.4228 0.9539 0.080 Uiso 1 4 d R . .
H38C H 0.4179 0.4636 0.9906 0.080 Uiso 1 4 d R . .
C39 C 0.5791(7) 0.3978(2) 1.0756(5) 0.113(3) Uani 1 4 d . . .
H39A H 0.6359 0.3936 1.0247 0.080 Uiso 1 4 d R . .
H39B H 0.5910 0.4309 1.1033 0.080 Uiso 1 4 d R . .
H39C H 0.5959 0.3720 1.1224 0.080 Uiso 1 4 d R . .
C40 C 0.3605(8) 0.4021(2) 1.1336(4) 0.121(3) Uani 1 4 d . . .
H40A H 0.2719 0.3996 1.1177 0.080 Uiso 1 4 d R . .
H40B H 0.3833 0.3763 1.1790 0.080 Uiso 1 4 d R . .
H40C H 0.3784 0.4352 1.1598 0.080 Uiso 1 4 d R . .
C41 C -0.2723(4) 0.02995(16) 1.1784(3) 0.0411(11) Uani 1 4 d . . .
C42 C -0.2450(5) -0.00591(18) 1.2609(3) 0.0548(13) Uani 1 4 d . . .
H42A H -0.2236 -0.0391 1.2373 0.080 Uiso 1 4 d R . .
H42B H -0.1728 0.0086 1.2935 0.080 Uiso 1 4 d R . .
H42C H -0.3133 -0.0090 1.3035 0.080 Uiso 1 4 d R . .
C43 C -0.3175(5) 0.08216(18) 1.2158(3) 0.0591(14) Uani 1 4 d . . .
H43A H -0.2518 0.0939 1.2586 0.080 Uiso 1 4 d R . .
H43B H -0.3265 0.1056 1.1640 0.080 Uiso 1 4 d R . .
H43C H -0.3958 0.0802 1.2480 0.080 Uiso 1 4 d R . .
C44 C -0.3787(4) 0.00633(18) 1.1175(3) 0.0521(13) Uani 1 4 d . . .
H44A H -0.3553 -0.0268 1.0950 0.080 Uiso 1 4 d R . .
H44B H -0.4573 0.0040 1.1492 0.080 Uiso 1 4 d R . .
H44C H -0.3880 0.0294 1.0652 0.080 Uiso 1 4 d R . .
N1 N 0.0605(4) 0.39784(16) 1.2690(3) 0.0559(11) Uani 1 4 d . . .
O1 O 0.4047(3) 0.10074(12) 1.0591(2) 0.0471(8) Uani 1 4 d . . .
H1 H 0.3503 0.0863 1.0263 0.071 Uiso 1 4 calc R . .
O2 O 0.1664(3) 0.08274(12) 0.9741(2) 0.0475(8) Uani 1 4 d . . .
H2 H 0.1453 0.0978 0.9255 0.071 Uiso 1 4 calc R . .
O3 O 0.1446(3) 0.15309(12) 0.8148(2) 0.0463(8) Uani 1 4 d . . .
H3 H 0.2165 0.1557 0.8375 0.069 Uiso 1 4 calc R . .
O4 O 0.3470(3) 0.18391(10) 0.93513(19) 0.0415(8) Uani 1 4 d . . .
H4 H 0.3807 0.1640 0.9728 0.062 Uiso 1 4 calc R . .
O5 O 0.0336(4) 0.43128(13) 1.2111(3) 0.0755(12) Uani 1 4 d . . .
O6 O 0.1078(4) 0.40696(14) 1.3480(3) 0.0807(12) Uani 1 4 d . . .
O7 O -0.0487(3) 0.19572(11) 1.1768(2) 0.0441(8) Uani 1 4 d . . .
H7 H 0.0100 0.1763 1.1897 0.066 Uiso 1 4 calc R . .
C1 C 0.9164(7) 0.4547(3) 0.8940(5) 0.099(2) Uani 1 4 d . A 1
H1A H 0.9012 0.4430 0.8306 0.080 Uiso 1 4 d R A 1
H1B H 0.9635 0.4861 0.8946 0.080 Uiso 1 4 d R A 1
Cl1 Cl 0.9879(10) 0.4053(3) 0.9385(6) 0.275(4) Uani 0.725(6) 1 d P A 1
Cl2 Cl 0.7841(4) 0.46704(15) 0.9387(3) 0.159(2) Uani 0.725(6) 1 d P A 1
Cl11 Cl 1.0386(8) 0.4211(4) 0.9618(5) 0.076(2) Uani 0.275(6) 1 d P A 2
Cl21 Cl 0.920(2) 0.4916(9) 0.9904(13) 0.337(13) Uani 0.275(6) 1 d P . 3

loop_
_atom_site_aniso_label
_atom_site_aniso_U_11
_atom_site_aniso_U_22
_atom_site_aniso_U_33
_atom_site_aniso_U_23
_atom_site_aniso_U_13
_atom_site_aniso_U_12
C01 0.028(2) 0.046(3) 0.023(2) -0.0002(19) -0.0059(19) 0.004(2)
C02 0.033(3) 0.043(3) 0.025(2) 0.0053(19) -0.005(2) 0.003(2)
C03 0.035(3) 0.044(3) 0.020(2) 0.0029(18) -0.0057(19) -0.007(2)
C04 0.042(3) 0.051(3) 0.024(2) 0.001(2) -0.004(2) -0.002(2)
C05 0.030(2) 0.049(3) 0.020(2) -0.0026(19) 0.0036(19) -0.010(2)
C06 0.044(3) 0.044(3) 0.026(2) 0.0033(19) 0.003(2) -0.005(2)
C07 0.040(3) 0.047(3) 0.023(2) 0.0004(19) 0.003(2) -0.006(2)
C08 0.036(3) 0.046(3) 0.024(2) 0.0012(19) 0.001(2) -0.005(2)
C09 0.024(2) 0.042(3) 0.027(2) 0.0009(18) 0.0073(19) -0.005(2)
C10 0.027(2) 0.047(3) 0.041(2) 0.003(2) -0.002(2) -0.001(2)
C11 0.025(2) 0.043(3) 0.035(2) 0.007(2) -0.007(2) 0.004(2)
C12 0.028(2) 0.044(3) 0.034(2) 0.005(2) -0.005(2) -0.001(2)
C13 0.029(3) 0.046(3) 0.029(2) 0.0063(19) -0.006(2) 0.001(2)
C14 0.032(3) 0.046(3) 0.037(2) 0.011(2) -0.006(2) 0.002(2)
C15 0.027(2) 0.040(3) 0.041(2) 0.011(2) -0.009(2) 0.001(2)
C16 0.041(3) 0.038(3) 0.055(3) 0.009(2) -0.009(2) 0.003(2)
C17 0.039(3) 0.028(2) 0.048(3) 0.002(2) -0.010(2) 0.000(2)
C18 0.047(3) 0.033(2) 0.039(2) 0.0007(19) -0.010(2) -0.004(2)
C19 0.040(3) 0.029(2) 0.038(2) -0.0028(19) -0.004(2) -0.002(2)
C20 0.038(3) 0.038(3) 0.037(2) 0.000(2) -0.003(2) 0.002(2)
C21 0.034(3) 0.036(2) 0.035(2) -0.0067(19) -0.001(2) -0.004(2)
C22 0.038(3) 0.047(3) 0.034(2) -0.004(2) -0.006(2) -0.008(2)
C23 0.030(2) 0.045(3) 0.024(2) 0.0016(19) -0.007(2) -0.006(2)
C24 0.029(3) 0.052(3) 0.026(2) 0.0051(19) -0.0049(19) 0.002(2)
C25 0.028(2) 0.056(3) 0.033(2) -0.001(2) -0.001(2) 0.000(2)
C26 0.023(2) 0.050(3) 0.027(2) -0.003(2) 0.0037(19) 0.004(2)
C27 0.035(3) 0.044(3) 0.042(3) -0.002(2) 0.005(2) 0.009(2)
C28 0.032(3) 0.047(3) 0.040(2) -0.013(2) 0.005(2) 0.002(2)
C29 0.030(3) 0.058(3) 0.028(2) -0.012(2) 0.003(2) 0.000(2)
C30 0.027(2) 0.049(3) 0.024(2) -0.0025(19) 0.0034(19) 0.000(2)
C31 0.026(2) 0.041(3) 0.029(2) -0.0043(19) 0.0028(19) -0.004(2)
C32 0.036(3) 0.052(3) 0.030(2) 0.003(2) -0.001(2) -0.004(2)
C33 0.028(2) 0.036(3) 0.039(2) 0.003(2) -0.003(2) 0.006(2)
C34 0.035(3) 0.030(2) 0.043(3) -0.0035(19) 0.003(2) -0.004(2)
C35 0.031(3) 0.047(3) 0.022(2) -0.0043(19) 0.002(2) -0.001(2)
C36 0.031(2) 0.037(3) 0.028(2) -0.0004(19) 0.008(2) -0.006(2)
C37 0.086(4) 0.042(3) 0.037(3) 0.000(2) -0.018(3) -0.008(3)
C38 0.088(4) 0.046(3) 0.051(3) -0.001(2) -0.007(3) -0.014(3)
C39 0.139(7) 0.053(4) 0.140(6) 0.013(4) -0.088(5) -0.038(4)
C40 0.257(10) 0.061(4) 0.047(3) -0.014(3) 0.022(5) 0.026(5)
C41 0.045(3) 0.043(3) 0.035(2) 0.001(2) -0.001(2) 0.001(2)
C42 0.057(3) 0.061(3) 0.046(3) 0.011(2) -0.001(3) -0.002(3)
C43 0.062(4) 0.058(3) 0.058(3) -0.003(3) 0.013(3) 0.009(3)
C44 0.041(3) 0.062(3) 0.053(3) 0.000(2) 0.005(2) -0.005(3)
N1 0.045(3) 0.056(3) 0.066(3) -0.019(2) -0.006(2) 0.011(2)
O1 0.0357(18) 0.052(2) 0.054(2) -0.0107(15) 0.0010(16) 0.0069(16)
O2 0.042(2) 0.048(2) 0.053(2) 0.0016(15) 0.0038(16) -0.0033(16)
O3 0.0400(19) 0.060(2) 0.0395(17) -0.0152(15) 0.0051(16) -0.0005(17)
O4 0.0428(19) 0.0410(18) 0.0406(17) -0.0011(14) 0.0010(15) -0.0009(15)
O5 0.097(3) 0.046(2) 0.084(3) -0.007(2) 0.003(2) 0.010(2)
O6 0.071(3) 0.073(3) 0.096(3) -0.044(2) -0.035(2) 0.020(2)
O7 0.042(2) 0.0465(19) 0.0435(17) 0.0004(15) -0.0066(16) 0.0006(16)
C1 0.108(6) 0.103(5) 0.084(5) 0.002(4) -0.016(4) -0.009(5)
Cl1 0.389(12) 0.178(6) 0.264(8) 0.105(6) 0.121(7) 0.088(7)
Cl2 0.116(3) 0.206(4) 0.158(3) -0.069(3) 0.043(2) 0.015(3)
Cl11 0.077(5) 0.102(6) 0.049(3) 0.014(3) -0.021(3) -0.007(4)
Cl21 0.38(3) 0.40(3) 0.222(15) -0.046(16) -0.10(2) -0.04(3)

loop_
_geom_bond_atom_site_label_1
_geom_bond_atom_site_label_2
_geom_bond_distance
_geom_bond_site_symmetry_2
_geom_bond_publ_flag
C01 C24 1.393(6) . ?
C01 C02 1.399(5) . ?
C01 C25 1.528(5) . ?
C02 C03 1.395(5) . ?
C02 H02A 0.9602 . ?
C03 C35 1.395(6) . ?
C03 C04 1.523(6) . ?
C04 C05 1.516(5) . ?
C04 H04A 0.9600 . ?
C04 H04B 0.9600 . ?
C05 C36 1.383(5) . ?
C05 C06 1.401(5) . ?
C06 C07 1.402(5) . ?
C06 H06A 0.9599 . ?
C07 C08 1.400(5) . ?
C07 C37 1.524(6) . ?
C08 C09 1.398(5) . ?
C08 H08A 0.9601 . ?
C09 C36 1.391(5) . ?
C09 C10 1.515(5) . ?
C10 C11 1.525(5) . ?
C10 H10A 0.9600 . ?
C10 H10B 0.9600 . ?
C11 C33 1.395(6) . ?
C11 C12 1.399(5) . ?
C12 C13 1.400(6) . ?
C12 H12A 0.9597 . ?
C13 C14 1.403(6) . ?
C13 C32 1.527(6) . ?
C14 C15 1.411(6) . ?
C14 H14A 0.9601 . ?
C15 C33 1.379(6) . ?
C15 C16 1.531(6) . ?
C16 C17 1.517(6) . ?
C16 H16A 0.9601 . ?
C16 H16B 0.9600 . ?
C17 C18 1.397(6) . ?
C17 C34 1.397(6) . ?
C18 C19 1.391(6) . ?
C18 H18A 0.9601 . ?
C19 C20 1.407(5) . ?
C19 C41 1.536(6) . ?
C20 C21 1.396(6) . ?
C20 H20A 0.9600 . ?
C21 C34 1.384(6) . ?
C21 C22 1.513(5) . ?
C22 C23 1.530(5) . ?
C22 H22A 0.9601 . ?
C22 H22B 0.9598 . ?
C23 C35 1.388(6) . ?
C23 C24 1.406(5) . ?
C24 H24A 0.9600 . ?
C25 C26 1.527(5) . ?
C25 H25A 0.9600 . ?
C25 H25B 0.9601 . ?
C26 C27 1.379(6) . ?
C26 C31 1.404(5) . ?
C27 C28 1.387(6) . ?
C27 H27A 0.9599 . ?
C28 C29 1.383(6) . ?
C28 N1 1.462(6) . ?
C29 C30 1.387(6) . ?
C29 H29A 0.9600 . ?
C30 C31 1.405(5) . ?
C30 C32 1.520(6) . ?
C31 O7 1.372(5) . ?
C32 H32A 0.9600 . ?
C32 H32B 0.9599 . ?
C33 O1 1.390(5) . ?
C34 O2 1.377(5) . ?
C35 O3 1.393(5) . ?
C36 O4 1.392(4) . ?
C37 C40 1.513(7) . ?
C37 C38 1.523(6) . ?
C37 C39 1.526(8) . ?
C38 H38A 0.9600 . ?
C38 H38B 0.9600 . ?
C38 H38C 0.9600 . ?
C39 H39A 0.9602 . ?
C39 H39B 0.9599 . ?
C39 H39C 0.9600 . ?
C40 H40A 0.9600 . ?
C40 H40B 0.9601 . ?
C40 H40C 0.9601 . ?
C41 C42 1.522(6) . ?
C41 C44 1.529(6) . ?
C41 C43 1.547(6) . ?
C42 H42A 0.9604 . ?
C42 H42B 0.9599 . ?
C42 H42C 0.9600 . ?
C43 H43A 0.9600 . ?
C43 H43B 0.9601 . ?
C43 H43C 0.9600 . ?
C44 H44A 0.9599 . ?
C44 H44B 0.9600 . ?
C44 H44C 0.9600 . ?
N1 O5 1.229(5) . ?
N1 O6 1.238(5) . ?
O1 H1 0.8200 . ?
O2 H2 0.8200 . ?
O3 H3 0.8200 . ?
O4 H4 0.8200 . ?
O7 H7 0.8200 . ?
C1 Cl2 1.588(7) . ?
C1 Cl1 1.617(9) . ?
C1 H1A 0.9600 . ?
C1 H1B 0.9600 . ?
Cl21 Cl21 1.76(4) 3_767 ?
Cl21 H1B 1.4557 . ?
